data_4027902
loop_
_publ_author_name
'Alma R. Morales'
'Andrew Frazer'
'Adam W. Woodward'
'Hyo-Yang Ahn-White'
'Alexandr Fonari'
'Paul Tongwa'
'Tatiana Timofeeva'
'Kevin D. Belfield'

_publ_section_title
;
 Design, Synthesis, and Structural and Spectroscopic Studies of Push-Pull
 Two-Photon Absorbing Chromophores with Acceptor Groups of Varying
 Strength
;
_journal_name_full 'Journal of Organic Chemistry'
_journal_page_first 1014
_journal_page_last 1025
_journal_paper_doi 10.1021/jo302423p
_journal_volume 78
_journal_year 2013
_chemical_formula_moiety 'C34 H29 N3'
_chemical_formula_sum 'C34 H29 N3'
_chemical_formula_weight 479.60
_chemical_name_systematic
; 
 ? 
;
_space_group_IT_number 2
_symmetry_cell_setting triclinic
_symmetry_space_group_name_Hall '-P 1'
_symmetry_space_group_name_H-M 'P -1'
_atom_sites_solution_hydrogens mixed
_atom_sites_solution_primary direct
_atom_sites_solution_secondary difmap
_audit_creation_method SHELXL-97
_cell_angle_alpha 98.469(2)
_cell_angle_beta 101.687(2)
_cell_angle_gamma 110.096(2)
_cell_formula_units_Z 2
_cell_length_a 8.7255(12)
_cell_length_b 10.8750(15)
_cell_length_c 15.855(2)
_cell_measurement_reflns_used 2966
_cell_measurement_temperature 100(2)
_cell_measurement_theta_max 28.2027
_cell_measurement_theta_min 2.5681
_cell_volume 1344.6(3)
_computing_cell_refinement 'SAINT+ ver. 6.2 (Bruker, 2001)'
_computing_data_collection 'APEX2  (Bruker, 2005)'
_computing_data_reduction 'SAINT+ ver. 6.2 (Bruker, 2001)'
_computing_molecular_graphics 'SHELXTL ver. 6.12 (Sheldrick, 2001)'
_computing_publication_material 'SHELXTL ver. 6.12 (Sheldrick, 2001)'
_computing_structure_refinement 'SHELXL-97 (Sheldrick, 1997)'
_computing_structure_solution 'SHELXS-97 (Sheldrick, 1990)'
_diffrn_ambient_temperature 100(2)
_diffrn_measured_fraction_theta_full 1.000
_diffrn_measured_fraction_theta_max 1.000
_diffrn_measurement_device_type 'Bruker SMART APEX II CCD area detector'
_diffrn_measurement_method 'phi and omega scans'
_diffrn_radiation_monochromator graphite
_diffrn_radiation_source 'fine-focus sealed tube'
_diffrn_radiation_type MoK\a
_diffrn_radiation_wavelength 0.71073
_diffrn_reflns_av_R_equivalents 0.0462
_diffrn_reflns_av_sigmaI/netI 0.0531
_diffrn_reflns_limit_h_max 10
_diffrn_reflns_limit_h_min -10
_diffrn_reflns_limit_k_max 13
_diffrn_reflns_limit_k_min -13
_diffrn_reflns_limit_l_max 19
_diffrn_reflns_limit_l_min -19
_diffrn_reflns_number 15749
_diffrn_reflns_theta_full 26.00
_diffrn_reflns_theta_max 26.00
_diffrn_reflns_theta_min 2.05
_exptl_absorpt_coefficient_mu 0.070
_exptl_absorpt_correction_T_max 0.9931
_exptl_absorpt_correction_T_min 0.9560
_exptl_absorpt_correction_type multi-scan
_exptl_absorpt_process_details 'SADABS (Sheldrick, 2003)'
_exptl_crystal_colour green
_exptl_crystal_density_diffrn 1.185
_exptl_crystal_description needle
_exptl_crystal_F_000 508
_exptl_crystal_size_max 0.50
_exptl_crystal_size_mid 0.30
_exptl_crystal_size_min 0.10
_refine_diff_density_max 0.252
_refine_diff_density_min -0.213
_refine_diff_density_rms 0.040
_refine_ls_extinction_method none
_refine_ls_goodness_of_fit_ref 1.008
_refine_ls_hydrogen_treatment constr
_refine_ls_matrix_type full
_refine_ls_number_parameters 334
_refine_ls_number_reflns 5277
_refine_ls_number_restraints 0
_refine_ls_restrained_S_all 1.008
_refine_ls_R_factor_all 0.0743
_refine_ls_R_factor_gt 0.0434
_refine_ls_shift/su_max 0.050
_refine_ls_shift/su_mean 0.005
_refine_ls_structure_factor_coef Fsqd
_refine_ls_weighting_details 'calc w=1/[\s^2^(Fo^2^)+(0.0496P)^2^+0.1672P] where P=(Fo^2^+2Fc^2^)/3'
_refine_ls_weighting_scheme calc
_refine_ls_wR_factor_gt 0.0965
_refine_ls_wR_factor_ref 0.1083
_reflns_number_gt 3689
_reflns_number_total 5277
_reflns_threshold_expression >2sigma(I)
_cod_data_source_file jo302423p_si_004.cif
_cod_data_source_block paul39
_cod_original_sg_symbol_Hall -P1
_cod_database_code 4027902

loop_
_symmetry_equiv_pos_as_xyz
'x, y, z'
'-x, -y, -z'

loop_
_atom_site_label
_atom_site_type_symbol
_atom_site_fract_x
_atom_site_fract_y
_atom_site_fract_z
_atom_site_U_iso_or_equiv
_atom_site_adp_type
_atom_site_occupancy
_atom_site_symmetry_multiplicity
_atom_site_calc_flag
_atom_site_refinement_flags
N1 N 1.31959(18) 0.91803(15) 0.42750(10) 0.0296(4) Uani 1 1 d .
N2 N 1.6045(2) 1.35056(17) 0.48521(12) 0.0449(4) Uani 1 1 d .
N3 N 0.21234(16) 0.31134(13) 0.15352(9) 0.0230(3) Uani 1 1 d .
C1 C 0.7855(2) 0.69282(15) 0.22300(10) 0.0197(4) Uani 1 1 d .
C2 C 0.8297(2) 0.83312(15) 0.27924(10) 0.0193(4) Uani 1 1 d .
C3 C 0.9830(2) 0.94226(15) 0.30634(10) 0.0197(4) Uani 1 1 d .
H3 H 1.0763 0.9381 0.2856 0.024 Uiso 1 1 calc R
C4 C 0.9997(2) 1.05973(15) 0.36490(10) 0.0203(4) Uani 1 1 d .
C5 C 0.8590(2) 1.06670(16) 0.39137(11) 0.0226(4) Uani 1 1 d .
H5 H 0.8692 1.1474 0.4289 0.027 Uiso 1 1 calc R
C6 C 0.7053(2) 0.95806(16) 0.36375(10) 0.0221(4) Uani 1 1 d .
H6 H 0.6106 0.9634 0.3826 0.027 Uiso 1 1 calc R
C7 C 0.6905(2) 0.84059(15) 0.30795(10) 0.0189(3) Uani 1 1 d .
C8 C 0.5477(2) 0.71075(15) 0.27201(10) 0.0194(4) Uani 1 1 d .
C9 C 0.3841(2) 0.66768(16) 0.28127(11) 0.0232(4) Uani 1 1 d .
H9 H 0.3483 0.7274 0.3145 0.028 Uiso 1 1 calc R
C10 C 0.2740(2) 0.53586(16) 0.24110(11) 0.0240(4) Uani 1 1 d .
H10 H 0.1619 0.5049 0.2474 0.029 Uiso 1 1 calc R
C11 C 0.3253(2) 0.44786(15) 0.19149(11) 0.0208(4) Uani 1 1 d .
C12 C 0.4895(2) 0.49261(15) 0.18093(10) 0.0208(4) Uani 1 1 d .
H12 H 0.5241 0.4339 0.1459 0.025 Uiso 1 1 calc R
C13 C 0.6005(2) 0.62336(15) 0.22211(10) 0.0188(4) Uani 1 1 d .
C14 C 0.8969(2) 0.62403(17) 0.26814(12) 0.0278(4) Uani 1 1 d .
H14A H 0.8604 0.5316 0.2317 0.033 Uiso 1 1 calc R
H14B H 1.0158 0.6740 0.2686 0.033 Uiso 1 1 calc R
C15 C 0.8921(3) 0.61535(19) 0.36279(13) 0.0399(5) Uani 1 1 d .
H15A H 0.7755 0.5639 0.3632 0.060 Uiso 1 1 calc R
H15B H 0.9319 0.7064 0.4003 0.060 Uiso 1 1 calc R
H15C H 0.9657 0.5702 0.3857 0.060 Uiso 1 1 calc R
C16 C 0.8064(2) 0.69455(17) 0.12915(11) 0.0277(4) Uani 1 1 d .
H16A H 0.9274 0.7458 0.1340 0.033 Uiso 1 1 calc R
H16B H 0.7766 0.6008 0.0967 0.033 Uiso 1 1 calc R
C17 C 0.7005(3) 0.7552(2) 0.07522(12) 0.0413(5) Uani 1 1 d .
H17A H 0.7315 0.8491 0.1056 0.062 Uiso 1 1 calc R
H17B H 0.5801 0.7040 0.0685 0.062 Uiso 1 1 calc R
H17C H 0.7213 0.7520 0.0166 0.062 Uiso 1 1 calc R
C18 C 0.2688(2) 0.20587(15) 0.16646(11) 0.0208(4) Uani 1 1 d .
C19 C 0.4009(2) 0.22258(17) 0.23886(11) 0.0234(4) Uani 1 1 d .
H19 H 0.4571 0.3068 0.2809 0.028 Uiso 1 1 calc R
C20 C 0.4503(2) 0.11669(18) 0.24961(12) 0.0289(4) Uani 1 1 d .
H20 H 0.5411 0.1292 0.2990 0.035 Uiso 1 1 calc R
C21 C 0.3695(2) -0.00745(18) 0.18962(13) 0.0308(4) Uani 1 1 d .
H21 H 0.4027 -0.0803 0.1982 0.037 Uiso 1 1 calc R
C22 C 0.2399(2) -0.02341(17) 0.11719(12) 0.0308(4) Uani 1 1 d .
H22 H 0.1841 -0.1078 0.0753 0.037 Uiso 1 1 calc R
C23 C 0.1907(2) 0.08170(16) 0.10505(11) 0.0270(4) Uani 1 1 d .
H23 H 0.1026 0.0695 0.0543 0.032 Uiso 1 1 calc R
C24 C 0.0348(2) 0.28119(16) 0.12365(11) 0.0222(4) Uani 1 1 d .
C25 C -0.0239(2) 0.35237(16) 0.06797(11) 0.0263(4) Uani 1 1 d .
H25 H 0.0542 0.4204 0.0491 0.032 Uiso 1 1 calc R
C26 C -0.1965(2) 0.32434(18) 0.03983(13) 0.0327(4) Uani 1 1 d .
H26 H -0.2357 0.3738 0.0021 0.039 Uiso 1 1 calc R
C27 C -0.3115(2) 0.22508(19) 0.06636(13) 0.0365(5) Uani 1 1 d .
H27 H -0.4293 0.2067 0.0475 0.044 Uiso 1 1 calc R
C28 C -0.2535(2) 0.15285(19) 0.12047(13) 0.0356(5) Uani 1 1 d .
H28 H -0.3323 0.0829 0.1376 0.043 Uiso 1 1 calc R
C29 C -0.0815(2) 0.18129(17) 0.15008(11) 0.0287(4) Uani 1 1 d .
H29 H -0.0429 0.1324 0.1885 0.034 Uiso 1 1 calc R
C30 C 1.1654(2) 1.17428(16) 0.40109(10) 0.0231(4) Uani 1 1 d .
C31 C 1.1695(2) 1.31410(16) 0.40568(12) 0.0317(4) Uani 1 1 d .
H31A H 1.0990 1.3310 0.4432 0.048 Uiso 1 1 calc R
H31B H 1.1257 1.3232 0.3459 0.048 Uiso 1 1 calc R
H31C H 1.2866 1.3795 0.4309 0.048 Uiso 1 1 calc R
C32 C 1.3103(2) 1.15362(16) 0.42965(11) 0.0242(4) Uani 1 1 d .
C33 C 1.3132(2) 1.02186(18) 0.42820(10) 0.0235(4) Uani 1 1 d .
C34 C 1.4743(2) 1.26374(18) 0.46173(12) 0.0311(4) Uani 1 1 d .

loop_
_atom_site_aniso_label
_atom_site_aniso_U_11
_atom_site_aniso_U_22
_atom_site_aniso_U_33
_atom_site_aniso_U_23
_atom_site_aniso_U_13
_atom_site_aniso_U_12
N1 0.0240(8) 0.0321(9) 0.0286(8) -0.0003(7) 0.0037(7) 0.0110(7)
N2 0.0332(10) 0.0341(9) 0.0470(11) 0.0015(8) 0.0011(8) -0.0030(8)
N3 0.0180(7) 0.0173(7) 0.0298(8) 0.0039(6) 0.0036(6) 0.0043(6)
C1 0.0190(9) 0.0183(8) 0.0198(8) 0.0018(7) 0.0064(7) 0.0055(7)
C2 0.0220(9) 0.0201(8) 0.0168(8) 0.0043(7) 0.0052(7) 0.0092(7)
C3 0.0202(9) 0.0217(9) 0.0180(8) 0.0054(7) 0.0057(7) 0.0084(7)
C4 0.0239(9) 0.0177(8) 0.0177(8) 0.0046(7) 0.0048(7) 0.0064(7)
C5 0.0288(10) 0.0179(8) 0.0204(9) 0.0016(7) 0.0052(7) 0.0104(7)
C6 0.0218(9) 0.0235(9) 0.0231(9) 0.0038(7) 0.0075(7) 0.0111(7)
C7 0.0207(9) 0.0207(8) 0.0172(8) 0.0054(7) 0.0047(7) 0.0102(7)
C8 0.0200(9) 0.0196(8) 0.0176(8) 0.0034(7) 0.0034(7) 0.0079(7)
C9 0.0226(9) 0.0230(9) 0.0255(9) 0.0039(7) 0.0082(7) 0.0103(7)
C10 0.0184(9) 0.0250(9) 0.0281(9) 0.0061(7) 0.0078(7) 0.0073(7)
C11 0.0197(9) 0.0176(8) 0.0219(9) 0.0051(7) 0.0034(7) 0.0044(7)
C12 0.0228(9) 0.0187(8) 0.0211(9) 0.0038(7) 0.0063(7) 0.0083(7)
C13 0.0203(9) 0.0205(8) 0.0161(8) 0.0046(7) 0.0047(7) 0.0085(7)
C14 0.0229(9) 0.0217(9) 0.0360(10) 0.0014(8) 0.0033(8) 0.0100(8)
C15 0.0429(12) 0.0350(11) 0.0393(12) 0.0129(9) -0.0013(10) 0.0173(10)
C16 0.0275(10) 0.0247(9) 0.0236(9) -0.0023(7) 0.0108(8) 0.0024(8)
C17 0.0487(13) 0.0441(12) 0.0259(10) 0.0111(9) 0.0091(9) 0.0113(10)
C18 0.0204(9) 0.0181(8) 0.0239(9) 0.0052(7) 0.0089(7) 0.0055(7)
C19 0.0248(9) 0.0225(9) 0.0221(9) 0.0047(7) 0.0086(7) 0.0071(7)
C20 0.0284(10) 0.0340(10) 0.0313(10) 0.0147(8) 0.0131(8) 0.0147(8)
C21 0.0342(11) 0.0273(10) 0.0436(11) 0.0164(9) 0.0223(9) 0.0172(8)
C22 0.0347(11) 0.0183(9) 0.0374(11) 0.0021(8) 0.0173(9) 0.0053(8)
C23 0.0260(10) 0.0236(9) 0.0256(9) 0.0024(7) 0.0065(8) 0.0045(8)
C24 0.0193(9) 0.0207(8) 0.0229(9) -0.0007(7) 0.0047(7) 0.0062(7)
C25 0.0252(10) 0.0208(9) 0.0298(10) 0.0048(8) 0.0056(8) 0.0068(7)
C26 0.0311(11) 0.0254(10) 0.0388(11) -0.0007(8) 0.0019(9) 0.0153(8)
C27 0.0207(10) 0.0329(11) 0.0498(12) -0.0059(9) 0.0059(9) 0.0113(9)
C28 0.0272(10) 0.0329(11) 0.0433(12) 0.0039(9) 0.0166(9) 0.0058(9)
C29 0.0273(10) 0.0303(10) 0.0276(10) 0.0067(8) 0.0101(8) 0.0085(8)
C30 0.0281(10) 0.0214(9) 0.0162(8) 0.0023(7) 0.0083(7) 0.0048(7)
C31 0.0374(11) 0.0191(9) 0.0314(10) 0.0027(8) 0.0076(9) 0.0046(8)
C32 0.0252(9) 0.0204(9) 0.0195(9) -0.0002(7) 0.0060(7) 0.0018(7)
C33 0.0161(9) 0.0290(10) 0.0184(9) -0.0014(7) 0.0025(7) 0.0041(7)
C34 0.0293(11) 0.0267(10) 0.0274(10) 0.0018(8) 0.0043(8) 0.0029(9)

loop_
_atom_type_symbol
_atom_type_description
_atom_type_scat_dispersion_real
_atom_type_scat_dispersion_imag
_atom_type_scat_source
C C 0.0033 0.0016 'International Tables Vol C Tables 4.2.6.8 and 6.1.1.4'
H H 0.0000 0.0000 'International Tables Vol C Tables 4.2.6.8 and 6.1.1.4'
N N 0.0061 0.0033 'International Tables Vol C Tables 4.2.6.8 and 6.1.1.4'

loop_
_geom_angle_atom_site_label_1
_geom_angle_atom_site_label_2
_geom_angle_atom_site_label_3
_geom_angle
C18 N3 C24 119.46(13)
C18 N3 C11 119.65(13)
C24 N3 C11 118.85(13)
C2 C1 C13 101.09(12)
C2 C1 C16 112.85(13)
C13 C1 C16 112.09(13)
C2 C1 C14 110.65(13)
C13 C1 C14 111.44(13)
C16 C1 C14 108.62(13)
C3 C2 C7 120.24(14)
C3 C2 C1 128.95(14)
C7 C2 C1 110.72(13)
C2 C3 C4 119.46(15)
C2 C3 H3 120.3
C4 C3 H3 120.3
C5 C4 C3 119.60(14)
C5 C4 C30 119.45(14)
C3 C4 C30 120.93(14)
C6 C5 C4 120.96(14)
C6 C5 H5 119.5
C4 C5 H5 119.5
C7 C6 C5 119.28(15)
C7 C6 H6 120.4
C5 C6 H6 120.4
C6 C7 C2 120.39(14)
C6 C7 C8 130.80(15)
C2 C7 C8 108.77(13)
C9 C8 C13 120.82(15)
C9 C8 C7 130.84(14)
C13 C8 C7 108.34(14)
C10 C9 C8 118.71(15)
C10 C9 H9 120.6
C8 C9 H9 120.6
C9 C10 C11 120.96(15)
C9 C10 H10 119.5
C11 C10 H10 119.5
C10 C11 C12 120.09(14)
C10 C11 N3 120.10(15)
C12 C11 N3 119.79(14)
C13 C12 C11 119.10(14)
C13 C12 H12 120.4
C11 C12 H12 120.4
C12 C13 C8 120.30(15)
C12 C13 C1 128.63(14)
C8 C13 C1 111.06(13)
C15 C14 C1 115.33(14)
C15 C14 H14A 108.4
C1 C14 H14A 108.4
C15 C14 H14B 108.4
C1 C14 H14B 108.4
H14A C14 H14B 107.5
C14 C15 H15A 109.5
C14 C15 H15B 109.5
H15A C15 H15B 109.5
C14 C15 H15C 109.5
H15A C15 H15C 109.5
H15B C15 H15C 109.5
C17 C16 C1 114.94(14)
C17 C16 H16A 108.5
C1 C16 H16A 108.5
C17 C16 H16B 108.5
C1 C16 H16B 108.5
H16A C16 H16B 107.5
C16 C17 H17A 109.5
C16 C17 H17B 109.5
H17A C17 H17B 109.5
C16 C17 H17C 109.5
H17A C17 H17C 109.5
H17B C17 H17C 109.5
C19 C18 C23 118.64(15)
C19 C18 N3 121.89(14)
C23 C18 N3 119.47(15)
C20 C19 C18 120.01(16)
C20 C19 H19 120.0
C18 C19 H19 120.0
C19 C20 C21 121.14(17)
C19 C20 H20 119.4
C21 C20 H20 119.4
C20 C21 C22 118.80(16)
C20 C21 H21 120.6
C22 C21 H21 120.6
C23 C22 C21 120.71(16)
C23 C22 H22 119.6
C21 C22 H22 119.6
C22 C23 C18 120.67(17)
C22 C23 H23 119.7
C18 C23 H23 119.7
C25 C24 C29 119.11(16)
C25 C24 N3 120.14(15)
C29 C24 N3 120.75(15)
C24 C25 C26 120.18(16)
C24 C25 H25 119.9
C26 C25 H25 119.9
C27 C26 C25 120.49(17)
C27 C26 H26 119.8
C25 C26 H26 119.8
C28 C27 C26 119.31(17)
C28 C27 H27 120.3
C26 C27 H27 120.3
C27 C28 C29 120.72(18)
C27 C28 H28 119.6
C29 C28 H28 119.6
C28 C29 C24 120.16(17)
C28 C29 H29 119.9
C24 C29 H29 119.9
C32 C30 C4 120.99(15)
C32 C30 C31 120.76(15)
C4 C30 C31 118.24(15)
C30 C31 H31A 109.5
C30 C31 H31B 109.5
H31A C31 H31B 109.5
C30 C31 H31C 109.5
H31A C31 H31C 109.5
H31B C31 H31C 109.5
C30 C32 C33 123.07(15)
C30 C32 C34 121.84(16)
C33 C32 C34 115.07(15)
N1 C33 C32 178.42(17)
N2 C34 C32 178.4(2)

loop_
_geom_bond_atom_site_label_1
_geom_bond_atom_site_label_2
_geom_bond_distance
N1 C33 1.148(2)
N2 C34 1.144(2)
N3 C18 1.420(2)
N3 C24 1.428(2)
N3 C11 1.424(2)
C1 C2 1.525(2)
C1 C13 1.525(2)
C1 C16 1.538(2)
C1 C14 1.547(2)
C2 C3 1.381(2)
C2 C7 1.404(2)
C3 C4 1.408(2)
C3 H3 0.9500
C4 C5 1.397(2)
C4 C30 1.479(2)
C5 C6 1.381(2)
C5 H5 0.9500
C6 C7 1.393(2)
C6 H6 0.9500
C7 C8 1.462(2)
C8 C9 1.387(2)
C8 C13 1.403(2)
C9 C10 1.386(2)
C9 H9 0.9500
C10 C11 1.397(2)
C10 H10 0.9500
C11 C12 1.399(2)
C12 C13 1.382(2)
C12 H12 0.9500
C14 C15 1.526(3)
C14 H14A 0.9900
C14 H14B 0.9900
C15 H15A 0.9800
C15 H15B 0.9800
C15 H15C 0.9800
C16 C17 1.512(3)
C16 H16A 0.9900
C16 H16B 0.9900
C17 H17A 0.9800
C17 H17B 0.9800
C17 H17C 0.9800
C18 C19 1.392(2)
C18 C23 1.396(2)
C19 C20 1.382(2)
C19 H19 0.9500
C20 C21 1.386(2)
C20 H20 0.9500
C21 C22 1.381(3)
C21 H21 0.9500
C22 C23 1.377(2)
C22 H22 0.9500
C23 H23 0.9500
C24 C25 1.389(2)
C24 C29 1.391(2)
C25 C26 1.390(2)
C25 H25 0.9500
C26 C27 1.382(3)
C26 H26 0.9500
C27 C28 1.380(3)
C27 H27 0.9500
C28 C29 1.386(2)
C28 H28 0.9500
C29 H29 0.9500
C30 C32 1.359(2)
C30 C31 1.499(2)
C31 H31A 0.9800
C31 H31B 0.9800
C31 H31C 0.9800
C32 C33 1.439(2)
C32 C34 1.445(2)

loop_
_geom_torsion_atom_site_label_1
_geom_torsion_atom_site_label_2
_geom_torsion_atom_site_label_3
_geom_torsion_atom_site_label_4
_geom_torsion
C13 C1 C2 C3 177.86(16)
C16 C1 C2 C3 -62.2(2)
C14 C1 C2 C3 59.7(2)
C13 C1 C2 C7 1.35(17)
C16 C1 C2 C7 121.25(15)
C14 C1 C2 C7 -116.81(15)
C7 C2 C3 C4 1.7(2)
C1 C2 C3 C4 -174.49(15)
C2 C3 C4 C5 -3.1(2)
C2 C3 C4 C30 174.93(15)
C3 C4 C5 C6 2.6(2)
C30 C4 C5 C6 -175.46(15)
C4 C5 C6 C7 -0.7(2)
C5 C6 C7 C2 -0.7(2)
C5 C6 C7 C8 177.20(16)
C3 C2 C7 C6 0.2(2)
C1 C2 C7 C6 177.03(14)
C3 C2 C7 C8 -178.16(14)
C1 C2 C7 C8 -1.30(18)
C6 C7 C8 C9 1.8(3)
C2 C7 C8 C9 179.87(16)
C6 C7 C8 C13 -177.43(16)
C2 C7 C8 C13 0.67(18)
C13 C8 C9 C10 0.8(2)
C7 C8 C9 C10 -178.35(16)
C8 C9 C10 C11 -0.6(2)
C9 C10 C11 C12 -0.7(2)
C9 C10 C11 N3 177.63(15)
C18 N3 C11 C10 -130.03(16)
C24 N3 C11 C10 33.7(2)
C18 N3 C11 C12 48.3(2)
C24 N3 C11 C12 -148.04(15)
C10 C11 C12 C13 1.7(2)
N3 C11 C12 C13 -176.59(14)
C11 C12 C13 C8 -1.5(2)
C11 C12 C13 C1 177.71(15)
C9 C8 C13 C12 0.3(2)
C7 C8 C13 C12 179.58(14)
C9 C8 C13 C1 -179.07(14)
C7 C8 C13 C1 0.23(18)
C2 C1 C13 C12 179.78(16)
C16 C1 C13 C12 59.3(2)
C14 C1 C13 C12 -62.6(2)
C2 C1 C13 C8 -0.93(17)
C16 C1 C13 C8 -121.37(15)
C14 C1 C13 C8 116.65(15)
C2 C1 C14 C15 55.00(19)
C13 C1 C14 C15 -56.65(19)
C16 C1 C14 C15 179.39(14)
C2 C1 C16 C17 -58.69(19)
C13 C1 C16 C17 54.65(19)
C14 C1 C16 C17 178.22(15)
C24 N3 C18 C19 -138.86(16)
C11 N3 C18 C19 24.7(2)
C24 N3 C18 C23 41.3(2)
C11 N3 C18 C23 -155.07(15)
C23 C18 C19 C20 -1.1(2)
N3 C18 C19 C20 179.08(15)
C18 C19 C20 C21 -0.5(2)
C19 C20 C21 C22 1.3(3)
C20 C21 C22 C23 -0.5(3)
C21 C22 C23 C18 -1.1(3)
C19 C18 C23 C22 1.9(2)
N3 C18 C23 C22 -178.30(15)
C18 N3 C24 C25 -145.84(15)
C11 N3 C24 C25 50.4(2)
C18 N3 C24 C29 34.6(2)
C11 N3 C24 C29 -129.16(16)
C29 C24 C25 C26 0.5(2)
N3 C24 C25 C26 -179.13(15)
C24 C25 C26 C27 -0.4(3)
C25 C26 C27 C28 -0.7(3)
C26 C27 C28 C29 1.7(3)
C27 C28 C29 C24 -1.6(3)
C25 C24 C29 C28 0.5(2)
N3 C24 C29 C28 -179.86(15)
C5 C4 C30 C32 135.54(17)
C3 C4 C30 C32 -42.5(2)
C5 C4 C30 C31 -44.3(2)
C3 C4 C30 C31 137.67(16)
C4 C30 C32 C33 -1.0(2)
C31 C30 C32 C33 178.88(16)
C4 C30 C32 C34 177.34(15)
C31 C30 C32 C34 -2.8(2)
C30 C32 C33 N1 170(100)
C34 C32 C33 N1 -9(7)
C30 C32 C34 N2 -91(8)
C33 C32 C34 N2 88(8)
